data_7215329
loop_
_publ_author_name
'Ma, Ji-Cheng'
'Liu, Ying-Ying'
'Yang, Jin'
'Liu, Yun-Yu'
'Ma, Jian-Fang'

_publ_section_title
;
 A series of lanthanide-transition metal coordination polymers with mixed
 ligands: syntheses, structures, photoluminescence and magnetic properties
;
_journal_issue 10
_journal_name_full CrystEngComm
_journal_page_first 3498
_journal_paper_doi 10.1039/c0ce00724b
_journal_volume 13
_journal_year 2011
_chemical_formula_moiety 'C88 H68 N14 Ni2 O23 Y2, 7(H2 O)'
_chemical_formula_sum 'C88 H82 N14 Ni2 O30 Y2'
_chemical_formula_weight 2110.92
_chemical_name_systematic
;
?
;
_space_group_IT_number 2
_symmetry_cell_setting triclinic
_symmetry_space_group_name_Hall '-P 1'
_symmetry_space_group_name_H-M 'P -1'
_atom_sites_solution_hydrogens geom
_atom_sites_solution_primary direct
_atom_sites_solution_secondary difmap
_audit_creation_method SHELXL-97
_cell_angle_alpha 73.946(1)
_cell_angle_beta 81.002(1)
_cell_angle_gamma 86.582(1)
_cell_formula_units_Z 2
_cell_length_a 13.5520(8)
_cell_length_b 17.7940(10)
_cell_length_c 19.5140(11)
_cell_measurement_temperature 293(2)
_cell_measurement_theta_max 25
_cell_measurement_theta_min 1.1
_cell_volume 4465.9(4)
_computing_cell_refinement 'SAINT (Bruker, 1999)'
_computing_data_collection 'SMART (Bruker, 1997)'
_computing_data_reduction SAINT
_computing_molecular_graphics 'SHELXTL-PLUS (Sheldrick, 1990)'
_computing_publication_material SHELXL-97
_computing_structure_refinement 'SHELXL-97 (Sheldrick, 1997)'
_computing_structure_solution 'SHELXS-97 (Sheldrick, 1997)'
_diffrn_ambient_temperature 293(2)
_diffrn_measured_fraction_theta_full 0.990
_diffrn_measured_fraction_theta_max 0.988
_diffrn_measurement_device_type '\w scans'
_diffrn_measurement_method '\w scans'
_diffrn_radiation_monochromator graphite
_diffrn_radiation_source 'fine-focus sealed tube'
_diffrn_radiation_type MoK\a
_diffrn_radiation_wavelength 0.71069
_diffrn_reflns_av_R_equivalents 0.0336
_diffrn_reflns_av_sigmaI/netI 0.0828
_diffrn_reflns_limit_h_max 11
_diffrn_reflns_limit_h_min -16
_diffrn_reflns_limit_k_max 20
_diffrn_reflns_limit_k_min -21
_diffrn_reflns_limit_l_max 23
_diffrn_reflns_limit_l_min -23
_diffrn_reflns_number 23106
_diffrn_reflns_theta_full 25.00
_diffrn_reflns_theta_max 25.03
_diffrn_reflns_theta_min 1.10
_exptl_absorpt_coefficient_mu 1.794
_exptl_absorpt_correction_T_max 0.699
_exptl_absorpt_correction_T_min 0.657
_exptl_absorpt_correction_type multi-scan
_exptl_absorpt_process_details 'SADABS (Sheldrick, 1996)'
_exptl_crystal_colour green
_exptl_crystal_density_diffrn 1.570
_exptl_crystal_density_method 'not measured'
_exptl_crystal_description block
_exptl_crystal_F_000 2164
_exptl_crystal_size_max 0.40
_exptl_crystal_size_mid 0.20
_exptl_crystal_size_min 0.20
_refine_diff_density_max 0.843
_refine_diff_density_min -0.589
_refine_diff_density_rms 0.084
_refine_ls_extinction_method none
_refine_ls_goodness_of_fit_ref 1.023
_refine_ls_hydrogen_treatment mixed
_refine_ls_matrix_type full
_refine_ls_number_parameters 1232
_refine_ls_number_reflns 15591
_refine_ls_number_restraints 19
_refine_ls_restrained_S_all 11.384
_refine_ls_R_factor_all 0.0914
_refine_ls_R_factor_gt 0.0512
_refine_ls_shift/su_max 0.001
_refine_ls_shift/su_mean 0.000
_refine_ls_structure_factor_coef Fsqd
_refine_ls_weighting_details 'calc w=1/[\s^2^(Fo^2^)+(0.0495P)^2^+1.4529P] where P=(Fo^2^+2Fc^2^)/3'
_refine_ls_weighting_scheme calc
_refine_ls_wR_factor_gt 0.1059
_refine_ls_wR_factor_ref 0.1234
_reflns_number_gt 10394
_reflns_number_total 15591
_reflns_threshold_expression >2sigma(I)
_cod_data_source_file c0ce00724b.txt
_cod_data_source_block compound6
_cod_original_sg_symbol_H-M p-1
_cod_database_code 7215329

loop_
_symmetry_equiv_pos_as_xyz
'x, y, z'
'-x, -y, -z'

loop_
_atom_site_label
_atom_site_type_symbol
_atom_site_fract_x
_atom_site_fract_y
_atom_site_fract_z
_atom_site_U_iso_or_equiv
_atom_site_adp_type
_atom_site_occupancy
_atom_site_symmetry_multiplicity
_atom_site_calc_flag
_atom_site_refinement_flags
Ni1 Ni 0.6623(5) -0.5992(4) 0.3889(3) 0.0283(18) Uani 1 1 d .
Ni2 Ni 0.7456(5) -0.5909(4) 0.8653(3) 0.0286(17) Uani 1 1 d .
Y1 Y 0.7856(4) -0.0352(3) 0.0602(2) 0.0241(13) Uani 1 1 d .
Y2 Y 0.5806(4) -0.0468(3) 0.6098(3) 0.0281(14) Uani 1 1 d .
C1 C 0.685(4) -0.654(3) 0.245(3) 0.032(13) Uani 1 1 d .
C2 C 0.774(4) -0.622(4) 0.204(3) 0.045(16) Uani 1 1 d .
H2 H 0.8101 -0.5879 0.2185 0.053 Uiso 1 1 calc R
C3 C 0.806(5) -0.644(4) 0.142(3) 0.06(2) Uani 1 1 d .
H3 H 0.8648 -0.6230 0.1128 0.073 Uiso 1 1 calc R
C4 C 0.753(5) -0.696(4) 0.121(3) 0.058(19) Uani 1 1 d .
H4 H 0.7778 -0.7100 0.0791 0.069 Uiso 1 1 calc R
C5 C 0.665(5) -0.728(3) 0.160(3) 0.042(15) Uani 1 1 d .
H5 H 0.6304 -0.7635 0.1462 0.050 Uiso 1 1 calc R
C6 C 0.632(4) -0.705(3) 0.222(3) 0.032(13) Uani 1 1 d .
C7 C 0.558(4) -0.689(3) 0.326(3) 0.030(13) Uani 1 1 d .
C8 C 0.488(4) -0.697(3) 0.394(3) 0.034(13) Uani 1 1 d .
H8A H 0.4362 -0.6561 0.3863 0.041 Uiso 1 1 calc RD
H8B H 0.4559 -0.7471 0.4084 0.041 Uiso 1 1 calc RD
C9 C 0.855(4) -0.704(3) 0.429(3) 0.031(13) Uani 1 1 d .
C10 C 0.935(5) -0.657(4) 0.395(3) 0.047(16) Uani 1 1 d .
H10 H 0.9271 -0.6067 0.3665 0.056 Uiso 1 1 calc R
C11 C 1.030(5) -0.689(4) 0.406(3) 0.052(17) Uani 1 1 d .
H11 H 1.0858 -0.6591 0.3840 0.063 Uiso 1 1 calc R
C12 C 1.042(5) -0.765(4) 0.449(4) 0.06(2) Uani 1 1 d .
H12 H 1.1060 -0.7841 0.4544 0.072 Uiso 1 1 calc R
C13 C 0.963(5) -0.812(4) 0.483(3) 0.055(18) Uani 1 1 d .
H13 H 0.9714 -0.8620 0.5125 0.066 Uiso 1 1 calc R
C14 C 0.869(4) -0.780(3) 0.472(3) 0.036(14) Uani 1 1 d .
C15 C 0.708(4) -0.753(3) 0.470(3) 0.030(13) Uani 1 1 d .
C16 C 0.598(4) -0.763(3) 0.481(3) 0.036(14) Uani 1 1 d .
H16A H 0.5744 -0.7814 0.5326 0.044 Uiso 1 1 calc R
H16B H 0.5834 -0.8028 0.4591 0.044 Uiso 1 1 calc R
C17 C 0.666(4) -0.522(3) 0.518(3) 0.032(13) Uani 1 1 d .
C18 C 0.748(5) -0.472(3) 0.495(3) 0.045(16) Uani 1 1 d .
H18 H 0.7849 -0.4647 0.4490 0.054 Uiso 1 1 calc R
C19 C 0.772(5) -0.435(4) 0.544(4) 0.052(17) Uani 1 1 d .
H19 H 0.8255 -0.4016 0.5305 0.063 Uiso 1 1 calc R
C20 C 0.717(5) -0.447(4) 0.612(4) 0.051(18) Uani 1 1 d .
H20 H 0.7361 -0.4217 0.6440 0.061 Uiso 1 1 calc R
C21 C 0.634(5) -0.494(3) 0.635(3) 0.042(15) Uani 1 1 d .
H21 H 0.5969 -0.5015 0.6802 0.050 Uiso 1 1 calc R
C22 C 0.611(4) -0.531(3) 0.586(3) 0.033(13) Uani 1 1 d .
C23 C 0.549(4) -0.603(3) 0.527(3) 0.032(13) Uani 1 1 d .
C24 C 0.486(4) -0.656(3) 0.507(3) 0.037(14) Uani 1 1 d .
H24A H 0.4275 -0.6277 0.4888 0.044 Uiso 1 1 calc R
H24B H 0.4628 -0.6986 0.5486 0.044 Uiso 1 1 calc R
C25 C 0.706(4) -0.464(3) 0.305(3) 0.033(13) Uani 1 1 d .
C26 C 0.753(4) -0.393(3) 0.251(3) 0.030(13) Uani 1 1 d .
C27 C 0.696(4) -0.337(3) 0.208(3) 0.035(14) Uani 1 1 d .
H27 H 0.6274 -0.3410 0.2150 0.042 Uiso 1 1 calc R
C28 C 0.742(4) -0.273(3) 0.156(3) 0.030(13) Uani 1 1 d .
C29 C 0.845(4) -0.268(3) 0.148(3) 0.035(14) Uani 1 1 d .
H29 H 0.8769 -0.2257 0.1127 0.042 Uiso 1 1 calc R
C30 C 0.901(4) -0.322(3) 0.189(3) 0.045(16) Uani 1 1 d .
H30 H 0.9700 -0.3166 0.1841 0.054 Uiso 1 1 calc R
C31 C 0.856(4) -0.386(3) 0.240(3) 0.042(15) Uani 1 1 d .
H31 H 0.8942 -0.4246 0.2675 0.050 Uiso 1 1 calc R
C32 C 0.681(5) -0.214(3) 0.108(3) 0.038(14) Uani 1 1 d .
C33 C 0.817(4) 0.029(3) -0.091(3) 0.029(12) Uani 1 1 d .
C34 C 0.826(4) 0.058(3) -0.172(3) 0.028(12) Uani 1 1 d .
C35 C 0.898(5) 0.113(4) -0.209(3) 0.048(17) Uani 1 1 d .
H35 H 0.9418 0.1306 -0.1852 0.057 Uiso 1 1 calc R
C36 C 0.904(5) 0.140(4) -0.284(3) 0.06(2) Uani 1 1 d .
H36 H 0.9534 0.1757 -0.3101 0.077 Uiso 1 1 calc R
C37 C 0.838(5) 0.115(4) -0.319(3) 0.057(19) Uani 1 1 d .
H37 H 0.8415 0.1344 -0.3690 0.068 Uiso 1 1 calc R
C38 C 0.766(4) 0.061(3) -0.283(3) 0.035(14) Uani 1 1 d .
C39 C 0.762(4) 0.033(3) -0.208(3) 0.032(13) Uani 1 1 d .
H39 H 0.7145 -0.0048 -0.1828 0.039 Uiso 1 1 calc R
C40 C 0.693(5) 0.032(3) -0.320(3) 0.039(15) Uani 1 1 d .
C41 C 0.905(4) 0.070(3) 0.135(3) 0.027(12) Uani 1 1 d .
C42 C 0.865(4) 0.084(3) 0.206(3) 0.030(13) Uani 1 1 d .
C43 C 0.929(5) 0.098(4) 0.248(3) 0.06(2) Uani 1 1 d .
H43 H 0.9980 0.0955 0.2335 0.074 Uiso 1 1 calc R
C44 C 0.893(5) 0.115(6) 0.313(4) 0.09(3) Uani 1 1 d .
H44 H 0.9378 0.1244 0.3415 0.111 Uiso 1 1 calc R
C45 C 0.792(5) 0.117(5) 0.336(3) 0.07(2) Uani 1 1 d .
H45 H 0.7670 0.1303 0.3780 0.081 Uiso 1 1 calc R
C46 C 0.726(4) 0.099(3) 0.295(3) 0.033(13) Uani 1 1 d .
C47 C 0.763(4) 0.084(3) 0.229(3) 0.029(12) Uani 1 1 d .
H47 H 0.7187 0.0754 0.2002 0.034 Uiso 1 1 calc R
C48 C 0.616(4) 0.093(3) 0.323(3) 0.031(13) Uani 1 1 d .
C49 C 0.761(4) -0.099(3) 0.210(3) 0.028(12) Uani 1 1 d .
C50 C 0.747(4) -0.134(3) 0.289(3) 0.029(13) Uani 1 1 d .
C51 C 0.671(4) -0.107(3) 0.334(2) 0.027(12) Uani 1 1 d .
H51 H 0.6252 -0.0706 0.3129 0.033 Uiso 1 1 calc R
C52 C 0.662(4) -0.135(3) 0.408(3) 0.031(13) Uani 1 1 d .
C53 C 0.729(5) -0.192(4) 0.438(3) 0.053(19) Uani 1 1 d .
H53 H 0.7234 -0.2115 0.4873 0.063 Uiso 1 1 calc R
C54 C 0.803(5) -0.221(4) 0.394(3) 0.07(2) Uani 1 1 d .
H54 H 0.8464 -0.2602 0.4147 0.079 Uiso 1 1 calc R
C55 C 0.813(5) -0.192(4) 0.319(3) 0.050(18) Uani 1 1 d .
H55 H 0.8634 -0.2107 0.2901 0.060 Uiso 1 1 calc R
C56 C 0.587(4) -0.099(3) 0.456(3) 0.031(13) Uani 1 1 d .
C57 C 0.709(4) -0.168(3) 0.665(3) 0.029(13) Uani 1 1 d .
C58 C 0.773(4) -0.229(3) 0.708(3) 0.028(12) Uani 1 1 d .
C59 C 0.863(5) -0.209(3) 0.722(3) 0.044(16) Uani 1 1 d .
H59 H 0.8841 -0.1576 0.7031 0.052 Uiso 1 1 calc R
C60 C 0.921(5) -0.264(3) 0.763(4) 0.054(18) Uani 1 1 d .
H60 H 0.9808 -0.2496 0.7729 0.065 Uiso 1 1 calc R
C61 C 0.891(5) -0.341(3) 0.788(3) 0.044(15) Uani 1 1 d .
H61 H 0.9312 -0.3783 0.8147 0.052 Uiso 1 1 calc R
C62 C 0.801(4) -0.363(3) 0.775(3) 0.030(13) Uani 1 1 d .
C63 C 0.742(4) -0.306(3) 0.735(3) 0.028(12) Uani 1 1 d .
H63 H 0.6805 -0.3197 0.7258 0.034 Uiso 1 1 calc R
C64 C 0.768(4) -0.446(3) 0.804(3) 0.030(13) Uani 1 1 d .
C65 C 0.837(4) -0.610(3) 0.707(3) 0.035(14) Uani 1 1 d .
C66 C 0.920(4) -0.562(3) 0.683(3) 0.044(16) Uani 1 1 d .
H66 H 0.9390 -0.5322 0.7110 0.053 Uiso 1 1 calc R
C67 C 0.972(5) -0.560(4) 0.615(4) 0.06(2) Uani 1 1 d .
H67 H 1.0277 -0.5278 0.5974 0.073 Uiso 1 1 calc R
C68 C 0.943(6) -0.604(5) 0.574(4) 0.07(2) Uani 1 1 d .
H68 H 0.9803 -0.6013 0.5288 0.081 Uiso 1 1 calc R
C69 C 0.861(6) -0.651(4) 0.596(3) 0.06(2) Uani 1 1 d .
H69 H 0.8425 -0.6809 0.5682 0.077 Uiso 1 1 calc R
C70 C 0.809(5) -0.653(3) 0.664(3) 0.043(16) Uani 1 1 d .
C71 C 0.708(4) -0.675(3) 0.767(3) 0.036(14) Uani 1 1 d .
C72 C 0.625(4) -0.705(3) 0.826(3) 0.041(15) Uani 1 1 d .
H72A H 0.6106 -0.7588 0.8287 0.049 Uiso 1 1 calc R
H72B H 0.5646 -0.6737 0.8186 0.049 Uiso 1 1 calc R
C73 C 0.924(4) -0.658(3) 0.952(3) 0.026(12) Uani 1 1 d .
C74 C 0.977(4) -0.593(3) 0.949(3) 0.038(14) Uani 1 1 d .
H74 H 0.9605 -0.5435 0.9213 0.046 Uiso 1 1 calc R
C75 C 1.055(5) -0.603(4) 0.987(3) 0.049(17) Uani 1 1 d .
H75 H 1.0922 -0.5603 0.9860 0.059 Uiso 1 1 calc R
C76 C 1.082(5) -0.678(4) 1.029(3) 0.049(17) Uani 1 1 d .
H76 H 1.1356 -0.6833 1.0541 0.059 Uiso 1 1 calc R
C77 C 1.028(4) -0.744(3) 1.033(3) 0.040(15) Uani 1 1 d .
H77 H 1.0452 -0.7929 1.0605 0.049 Uiso 1 1 calc R
C78 C 0.948(4) -0.732(3) 0.994(3) 0.030(13) Uani 1 1 d .
C79 C 0.817(4) -0.738(3) 0.942(3) 0.027(12) Uani 1 1 d .
C80 C 0.730(4) -0.767(3) 0.918(3) 0.038(14) Uani 1 1 d .
H80A H 0.7540 -0.7899 0.8788 0.045 Uiso 1 1 calc R
H80B H 0.6967 -0.8075 0.9578 0.045 Uiso 1 1 calc R
C81 C 0.648(4) -0.531(3) 1.002(3) 0.032(13) Uani 1 1 d .
C82 C 0.702(4) -0.466(3) 1.000(3) 0.040(15) Uani 1 1 d .
H82 H 0.7521 -0.4463 0.9623 0.048 Uiso 1 1 calc R
C83 C 0.677(5) -0.432(4) 1.057(4) 0.053(18) Uani 1 1 d .
H83 H 0.7115 -0.3890 1.0576 0.064 Uiso 1 1 calc R
C84 C 0.599(5) -0.462(4) 1.113(4) 0.056(19) Uani 1 1 d .
H84 H 0.5844 -0.4386 1.1507 0.068 Uiso 1 1 calc R
C85 C 0.545(5) -0.525(4) 1.115(3) 0.047(16) Uani 1 1 d .
H85 H 0.4933 -0.5446 1.1529 0.056 Uiso 1 1 calc R
C86 C 0.570(4) -0.558(3) 1.058(3) 0.037(14) Uani 1 1 d .
C87 C 0.590(4) -0.633(3) 0.984(3) 0.034(13) Uani 1 1 d .
C88 C 0.574(4) -0.698(3) 0.952(3) 0.041(15) Uani 1 1 d .
H88A H 0.5690 -0.7471 0.9890 0.049 Uiso 1 1 calc R
H88B H 0.5118 -0.6886 0.9316 0.049 Uiso 1 1 calc R
N1 N 0.636(3) -0.645(2) 0.310(2) 0.031(11) Uani 1 1 d .
N2 N 0.550(3) -0.725(2) 0.275(2) 0.033(11) Uani 1 1 d .
H2A H 0.5027 -0.7550 0.2748 0.039 Uiso 1 1 calc RD
N3 N 0.753(3) -0.689(2) 0.430(2) 0.028(10) Uani 1 1 d .
N4 N 0.773(4) -0.808(3) 0.497(2) 0.037(12) Uani 1 1 d .
H4A H 0.7587 -0.8543 0.5245 0.044 Uiso 1 1 calc RD
N5 N 0.627(3) -0.568(2) 0.482(2) 0.034(11) Uani 1 1 d .
N6 N 0.537(3) -0.583(2) 0.590(2) 0.035(11) Uani 1 1 d .
H6 H 0.4916 -0.6000 0.6262 0.042 Uiso 1 1 calc R
N7 N 0.545(3) -0.688(2) 0.450(2) 0.029(10) Uani 1 1 d .
N8 N 0.773(3) -0.625(3) 0.772(2) 0.033(11) Uani 1 1 d .
N9 N 0.725(4) -0.694(3) 0.704(2) 0.046(13) Uani 1 1 d .
H9 H 0.6903 -0.7250 0.6912 0.055 Uiso 1 1 calc R
N10 N 0.841(3) -0.664(2) 0.920(2) 0.025(10) Uani 1 1 d .
N11 N 0.879(3) -0.782(2) 0.986(2) 0.032(11) Uani 1 1 d .
H11A H 0.8764 -0.8319 1.0046 0.038 Uiso 1 1 calc R
N12 N 0.658(3) -0.579(3) 0.956(2) 0.032(11) Uani 1 1 d .
N13 N 0.534(3) -0.623(3) 1.045(2) 0.038(12) Uani 1 1 d .
H13A H 0.4848 -0.6511 1.0700 0.046 Uiso 1 1 calc R
N14 N 0.658(3) -0.702(2) 0.895(2) 0.032(11) Uani 1 1 d .
O1 O 0.764(3) -0.519(2) 0.3330(18) 0.035(9) Uani 1 1 d .
O2 O 0.613(3) -0.470(2) 0.321(2) 0.042(10) Uani 1 1 d .
O3 O 0.723(3) -0.151(2) 0.0709(19) 0.039(10) Uani 1 1 d .
O4 O 0.593(3) -0.229(3) 0.107(3) 0.075(16) Uani 1 1 d .
O5 O 0.856(3) 0.064(2) -0.0556(17) 0.034(9) Uani 1 1 d .
O6 O 0.766(3) -0.032(2) -0.0599(18) 0.040(10) Uani 1 1 d .
O7 O 0.690(4) 0.063(2) -0.386(2) 0.061(13) Uani 1 1 d .
O8 O 0.634(3) -0.021(3) -0.286(2) 0.053(12) Uani 1 1 d .
O9 O 0.842(3) 0.0644(19) 0.0938(17) 0.031(9) Uani 1 1 d .
O10 O 0.997(3) 0.069(2) 0.1157(19) 0.042(10) Uani 1 1 d .
O11 O 0.556(3) 0.075(2) 0.2872(18) 0.036(9) Uani 1 1 d .
O12 O 0.585(3) 0.101(2) 0.3856(18) 0.039(10) Uani 1 1 d .
O13 O 0.845(3) -0.103(2) 0.1727(17) 0.032(9) Uani 1 1 d .
O14 O 0.688(3) -0.063(2) 0.1794(17) 0.034(9) Uani 1 1 d .
O15 O 0.519(3) -0.058(2) 0.4285(18) 0.036(9) Uani 1 1 d .
O16 O 0.596(3) -0.115(2) 0.5211(19) 0.050(11) Uani 1 1 d .
O17 O 0.746(3) -0.107(2) 0.6214(19) 0.035(9) Uani 1 1 d .
O18 O 0.615(3) -0.178(2) 0.6756(19) 0.034(9) Uani 1 1 d .
O19 O 0.686(3) -0.467(2) 0.794(2) 0.040(10) Uani 1 1 d .
O20 O 0.829(3) -0.494(2) 0.8379(19) 0.040(10) Uani 1 1 d .
OW1 O 0.488(3) -0.085(3) 0.211(2) 0.077(15) Uani 1 1 d .
OW2 O 0.549(4) 0.103(3) -0.075(2) 0.075(15) Uani 1 1 d D
H2C H 0.499(12) 0.131(7) -0.062(4) 0.113 Uiso 1 1 d R
H2B H 0.537(5) 0.091(4) -0.115(10) 0.113 Uiso 1 1 d RD
OW3 O 0.533(4) 0.106(3) 0.139(3) 0.093(19) Uani 1 1 d D
H3A H 0.543(4) 0.096(4) 0.186(8) 0.112 Uiso 1 1 d RD
H3B H 0.471(10) 0.127(4) 0.136(3) 0.112 Uiso 1 1 d RD
OW4 O 0.644(5) -0.154(3) -0.062(3) 0.13(3) Uani 1 1 d D
H4C H 0.681(11) -0.114(10) -0.067(3) 0.191 Uiso 1 1 d R
H4B H 0.667(8) -0.173(6) -0.099(10) 0.191 Uiso 1 1 d RD
OW5 O 0.418(6) -0.213(3) 0.327(4) 0.14(3) Uani 1 1 d D
H5B H 0.396(8) -0.171(11) 0.298(8) 0.213 Uiso 1 1 d RD
OW6 O 0.616(5) -0.268(4) -0.122(3) 0.13(3) Uani 1 1 d .
OW7 O 0.887(6) -0.009(5) 0.516(6) 0.25(6) Uani 1 1 d .
OW8 O 0.945(3) -0.0828(19) 0.0257(18) 0.033(10) Uani 1 1 d D
H8C H 0.964(9) -0.071(6) -0.02(2) 0.050 Uiso 1 1 d R
H8D H 0.99(2) -0.081(2) 0.042(7) 0.050 Uiso 1 1 d R
OW9 O 0.642(3) 0.041(2) 0.0431(19) 0.047(11) Uani 1 1 d D
H9A H 0.609(6) 0.053(3) 0.002(7) 0.070 Uiso 1 1 d RD
H9B H 0.616(5) 0.059(4) 0.074(5) 0.070 Uiso 1 1 d RD
OW10 O 0.677(4) 0.025(3) 0.497(2) 0.072(14) Uani 1 1 d D
H10A H 0.654(5) 0.048(4) 0.451(7) 0.109 Uiso 1 1 d RD
H10B H 0.745(11) 0.021(3) 0.492(3) 0.109 Uiso 1 1 d RD

loop_
_atom_site_aniso_label
_atom_site_aniso_U_11
_atom_site_aniso_U_22
_atom_site_aniso_U_33
_atom_site_aniso_U_23
_atom_site_aniso_U_13
_atom_site_aniso_U_12
Ni1 0.031(4) 0.024(4) 0.028(4) -0.006(3) 0.000(3) -0.003(3)
Ni2 0.028(4) 0.028(4) 0.030(4) -0.007(3) -0.005(3) -0.002(3)
Y1 0.026(3) 0.026(3) 0.019(3) -0.005(2) 0.000(2) -0.003(2)
Y2 0.027(3) 0.031(3) 0.028(3) -0.010(2) -0.007(2) 0.004(2)
C1 0.03(3) 0.03(3) 0.03(3) 0.00(3) 0.00(3) 0.00(3)
C2 0.04(4) 0.05(4) 0.04(3) -0.01(3) 0.00(3) -0.01(3)
C3 0.05(5) 0.08(5) 0.04(4) -0.02(4) 0.01(3) -0.01(4)
C4 0.07(5) 0.07(5) 0.03(4) -0.02(4) 0.00(4) 0.00(4)
C5 0.06(4) 0.04(4) 0.03(3) -0.01(3) -0.01(3) 0.00(3)
C6 0.04(3) 0.03(3) 0.03(3) 0.00(2) -0.01(3) 0.00(3)
C7 0.03(3) 0.03(3) 0.03(3) 0.00(2) 0.00(3) 0.00(3)
C8 0.03(3) 0.04(3) 0.03(3) -0.01(3) 0.00(3) -0.01(3)
C9 0.03(3) 0.04(3) 0.03(3) -0.02(3) 0.00(3) 0.00(3)
C10 0.04(4) 0.05(4) 0.04(4) -0.01(3) -0.01(3) 0.00(3)
C11 0.03(4) 0.07(5) 0.05(4) -0.02(4) 0.00(3) -0.01(4)
C12 0.04(4) 0.09(6) 0.05(4) -0.02(4) -0.01(4) 0.02(4)
C13 0.05(4) 0.07(5) 0.04(4) -0.01(3) -0.01(3) 0.01(4)
C14 0.03(4) 0.05(4) 0.03(3) -0.01(3) -0.01(3) 0.01(3)
C15 0.04(3) 0.03(3) 0.02(3) -0.01(2) -0.01(3) 0.00(3)
C16 0.04(4) 0.02(3) 0.04(3) 0.00(3) 0.00(3) 0.00(3)
C17 0.03(3) 0.03(3) 0.04(3) -0.01(3) -0.01(3) 0.00(3)
C18 0.05(4) 0.05(4) 0.05(4) -0.03(3) 0.00(3) 0.00(3)
C19 0.05(4) 0.05(4) 0.07(5) -0.03(4) -0.01(4) 0.00(3)
C20 0.06(5) 0.05(4) 0.06(4) -0.03(4) -0.03(4) 0.01(4)
C21 0.05(4) 0.04(4) 0.04(3) -0.02(3) -0.02(3) 0.01(3)
C22 0.04(3) 0.03(3) 0.03(3) -0.01(3) 0.00(3) 0.01(3)
C23 0.03(3) 0.03(3) 0.03(3) -0.01(3) 0.00(3) 0.00(3)
C24 0.03(3) 0.04(3) 0.03(3) -0.01(3) 0.01(3) 0.00(3)
C25 0.03(4) 0.03(3) 0.03(3) -0.01(3) 0.00(3) -0.01(3)
C26 0.03(3) 0.02(3) 0.04(3) 0.00(2) 0.00(3) 0.00(2)
C27 0.03(3) 0.03(3) 0.04(3) -0.01(3) 0.00(3) -0.01(3)
C28 0.03(3) 0.02(3) 0.03(3) 0.00(2) 0.00(3) -0.01(3)
C29 0.04(4) 0.03(3) 0.03(3) 0.00(3) 0.01(3) -0.01(3)
C30 0.03(3) 0.04(4) 0.05(4) 0.00(3) 0.00(3) 0.00(3)
C31 0.04(4) 0.04(3) 0.04(3) 0.00(3) 0.00(3) 0.00(3)
C32 0.04(4) 0.03(3) 0.05(4) -0.01(3) -0.02(3) 0.00(3)
C33 0.03(3) 0.03(3) 0.02(3) -0.01(3) 0.00(2) 0.00(3)
C34 0.03(3) 0.03(3) 0.02(3) -0.01(2) 0.00(2) -0.01(3)
C35 0.05(4) 0.06(4) 0.03(3) 0.00(3) -0.02(3) -0.02(3)
C36 0.06(5) 0.09(6) 0.03(3) 0.01(4) -0.01(3) -0.04(4)
C37 0.06(4) 0.09(5) 0.02(3) 0.00(3) -0.01(3) -0.03(4)
C38 0.04(3) 0.04(4) 0.02(3) -0.01(3) -0.01(3) -0.01(3)
C39 0.03(3) 0.03(3) 0.03(3) -0.01(3) 0.00(3) 0.00(3)
C40 0.05(4) 0.04(4) 0.03(3) -0.02(3) -0.01(3) 0.01(3)
C41 0.03(3) 0.03(3) 0.02(3) 0.00(2) 0.00(3) 0.00(2)
C42 0.03(3) 0.03(3) 0.03(3) -0.01(2) 0.00(2) 0.00(3)
C43 0.03(4) 0.12(6) 0.04(4) -0.05(4) 0.01(3) -0.02(4)
C44 0.04(4) 0.20(10) 0.06(5) -0.08(6) 0.01(4) -0.05(5)
C45 0.04(4) 0.13(7) 0.05(4) -0.06(4) 0.01(3) -0.03(4)
C46 0.03(3) 0.04(3) 0.03(3) -0.02(3) 0.01(3) -0.01(3)
C47 0.03(3) 0.03(3) 0.03(3) -0.01(2) 0.00(2) 0.00(3)
C48 0.04(3) 0.02(3) 0.03(3) -0.01(2) 0.00(3) 0.00(3)
C49 0.03(3) 0.03(3) 0.02(3) -0.01(2) 0.00(3) 0.00(3)
C50 0.03(3) 0.03(3) 0.02(3) -0.01(2) 0.00(2) 0.01(3)
C51 0.03(3) 0.03(3) 0.02(3) -0.01(2) 0.00(2) 0.00(2)
C52 0.03(3) 0.04(3) 0.02(3) 0.00(2) 0.00(2) 0.00(3)
C53 0.05(4) 0.08(5) 0.02(3) -0.01(3) 0.00(3) 0.03(4)
C54 0.06(5) 0.08(5) 0.03(3) 0.00(3) 0.00(3) 0.04(4)
C55 0.04(4) 0.07(4) 0.03(3) -0.01(3) 0.01(3) 0.02(3)
C56 0.03(3) 0.04(3) 0.02(3) -0.01(3) 0.00(3) 0.00(3)
C57 0.03(3) 0.03(3) 0.03(3) -0.01(3) 0.00(3) 0.00(3)
C58 0.03(3) 0.03(3) 0.03(3) -0.01(2) -0.01(2) 0.00(3)
C59 0.05(4) 0.03(3) 0.05(4) 0.00(3) -0.02(3) -0.01(3)
C60 0.05(4) 0.04(4) 0.08(5) 0.00(3) -0.03(4) -0.01(3)
C61 0.05(4) 0.03(3) 0.05(4) 0.00(3) -0.02(3) 0.00(3)
C62 0.02(3) 0.03(3) 0.03(3) -0.01(2) 0.00(3) 0.00(2)
C63 0.03(3) 0.03(3) 0.03(3) -0.01(2) 0.00(2) 0.00(2)
C64 0.03(3) 0.03(3) 0.03(3) -0.01(2) 0.00(3) 0.00(3)
C65 0.04(3) 0.04(3) 0.03(3) -0.01(3) 0.00(3) 0.01(3)
C66 0.03(4) 0.05(4) 0.04(4) -0.01(3) 0.00(3) 0.00(3)
C67 0.04(4) 0.08(5) 0.05(4) 0.00(4) 0.01(4) 0.00(4)
C68 0.07(6) 0.08(6) 0.04(4) -0.01(4) 0.01(4) 0.01(5)
C69 0.09(6) 0.07(5) 0.04(4) -0.02(4) 0.00(4) 0.00(5)
C70 0.05(4) 0.04(4) 0.04(3) -0.01(3) -0.01(3) 0.00(3)
C71 0.05(4) 0.03(3) 0.03(3) -0.01(3) -0.01(3) 0.00(3)
C72 0.04(4) 0.05(4) 0.04(3) -0.02(3) -0.01(3) -0.01(3)
C73 0.02(3) 0.02(3) 0.03(3) -0.01(2) 0.00(2) 0.00(2)
C74 0.03(3) 0.03(3) 0.05(4) -0.01(3) -0.01(3) -0.01(3)
C75 0.04(4) 0.04(4) 0.07(4) -0.01(3) -0.02(4) -0.01(3)
C76 0.04(4) 0.06(4) 0.05(4) -0.02(3) -0.02(3) 0.00(3)
C77 0.04(4) 0.04(4) 0.04(3) -0.01(3) -0.01(3) 0.00(3)
C78 0.03(3) 0.03(3) 0.03(3) -0.01(2) 0.00(3) 0.00(3)
C79 0.03(3) 0.02(3) 0.03(3) -0.01(2) 0.00(2) 0.00(2)
C80 0.05(4) 0.02(3) 0.04(3) -0.01(3) -0.01(3) -0.01(3)
C81 0.02(3) 0.03(3) 0.04(3) -0.02(3) -0.01(3) 0.01(3)
C82 0.03(3) 0.04(3) 0.05(4) -0.02(3) -0.01(3) 0.00(3)
C83 0.04(4) 0.05(4) 0.08(5) -0.04(4) -0.01(4) 0.00(3)
C84 0.05(4) 0.07(5) 0.06(5) -0.04(4) -0.01(4) 0.01(4)
C85 0.04(4) 0.06(4) 0.05(4) -0.02(3) 0.00(3) 0.00(3)
C86 0.03(3) 0.04(4) 0.04(3) -0.01(3) -0.01(3) 0.00(3)
C87 0.02(3) 0.04(3) 0.04(3) -0.01(3) -0.01(3) 0.00(3)
C88 0.04(4) 0.04(4) 0.04(3) -0.01(3) 0.00(3) -0.01(3)
N1 0.03(3) 0.03(3) 0.03(2) -0.01(2) 0.00(2) -0.01(2)
N2 0.04(3) 0.03(3) 0.03(3) -0.01(2) -0.01(2) -0.01(2)
N3 0.03(3) 0.03(3) 0.03(2) -0.01(2) 0.00(2) 0.00(2)
N4 0.05(3) 0.03(3) 0.03(3) -0.01(2) -0.01(2) 0.00(2)
N5 0.04(3) 0.03(3) 0.04(3) -0.01(2) 0.00(2) 0.00(2)
N6 0.04(3) 0.04(3) 0.03(2) -0.01(2) 0.00(2) 0.00(2)
N7 0.03(3) 0.03(3) 0.03(2) -0.01(2) 0.00(2) 0.00(2)
N8 0.03(3) 0.03(3) 0.03(3) -0.01(2) 0.00(2) 0.00(2)
N9 0.06(4) 0.04(3) 0.04(3) -0.01(2) -0.01(3) -0.01(3)
N10 0.03(3) 0.02(2) 0.03(2) -0.007(19) -0.01(2) 0.00(2)
N11 0.04(3) 0.02(2) 0.03(3) 0.00(2) -0.01(2) 0.00(2)
N12 0.03(3) 0.03(3) 0.03(3) -0.01(2) 0.00(2) 0.00(2)
N13 0.03(3) 0.05(3) 0.04(3) -0.01(2) 0.00(2) -0.01(2)
N14 0.03(3) 0.04(3) 0.04(3) -0.01(2) -0.01(2) 0.00(2)
O1 0.04(2) 0.02(2) 0.04(2) 0.001(17) -0.005(19) -0.004(18)
O2 0.04(3) 0.04(2) 0.04(2) -0.010(19) 0.01(2) -0.01(2)
O3 0.05(3) 0.03(2) 0.03(2) 0.001(18) -0.01(2) -0.013(19)
O4 0.05(3) 0.05(3) 0.11(4) 0.02(3) -0.04(3) -0.02(2)
O5 0.04(2) 0.04(2) 0.025(19) -0.013(17) -0.008(18) -0.004(19)
O6 0.05(3) 0.05(2) 0.02(2) -0.008(18) -0.001(19) -0.02(2)
O7 0.09(4) 0.05(3) 0.04(3) 0.00(2) -0.04(3) -0.01(3)
O8 0.05(3) 0.08(3) 0.04(2) -0.03(2) 0.00(2) -0.02(3)
O9 0.04(2) 0.03(2) 0.024(19) -0.009(16) -0.005(18) -0.004(18)
O10 0.03(2) 0.06(3) 0.03(2) -0.02(2) 0.006(19) 0.00(2)
O11 0.03(2) 0.05(2) 0.03(2) -0.017(19) -0.001(18) -0.001(19)
O12 0.03(2) 0.05(3) 0.03(2) -0.020(19) 0.005(18) 0.00(2)
O13 0.03(2) 0.04(2) 0.022(19) -0.005(17) 0.002(17) 0.003(18)
O14 0.03(2) 0.04(2) 0.020(18) -0.002(17) -0.001(17) 0.001(19)
O15 0.03(2) 0.04(2) 0.03(2) -0.004(18) -0.001(18) 0.012(19)
O16 0.05(3) 0.08(3) 0.03(2) -0.02(2) -0.01(2) 0.02(2)
O17 0.03(2) 0.03(2) 0.04(2) 0.002(18) 0.000(18) -0.001(18)
O18 0.02(2) 0.03(2) 0.04(2) -0.003(18) -0.004(18) -0.005(18)
O19 0.04(2) 0.04(2) 0.04(2) -0.008(19) 0.00(2) -0.006(19)
O20 0.04(2) 0.03(2) 0.04(2) 0.000(18) -0.01(2) -0.002(19)
OW1 0.05(3) 0.13(4) 0.07(3) -0.04(3) -0.01(3) -0.01(3)
OW2 0.08(4) 0.08(4) 0.08(3) -0.02(3) -0.05(3) 0.02(3)
OW3 0.08(4) 0.14(5) 0.07(3) -0.05(3) -0.02(3) 0.04(4)
OW4 0.19(7) 0.12(5) 0.09(4) -0.03(4) -0.05(5) -0.07(5)
OW5 0.20(7) 0.08(4) 0.16(6) 0.02(4) -0.12(6) -0.05(5)
OW6 0.13(6) 0.14(6) 0.12(5) -0.07(4) 0.07(4) -0.08(5)
OW7 0.14(7) 0.13(7) 0.36(14) 0.03(8) 0.13(8) 0.00(6)
OW8 0.03(2) 0.04(2) 0.025(19) -0.009(17) -0.001(17) 0.001(18)
OW9 0.05(3) 0.06(3) 0.03(2) -0.01(2) -0.01(2) 0.02(2)
OW10 0.07(3) 0.09(4) 0.06(3) -0.02(3) -0.01(3) -0.01(3)

loop_
_atom_type_symbol
_atom_type_description
_atom_type_scat_dispersion_real
_atom_type_scat_dispersion_imag
_atom_type_scat_source
C C 0.0033 0.0016 'International Tables Vol C Tables 4.2.6.8 and 6.1.1.4'
H H 0.0000 0.0000 'International Tables Vol C Tables 4.2.6.8 and 6.1.1.4'
N N 0.0061 0.0033 'International Tables Vol C Tables 4.2.6.8 and 6.1.1.4'
O O 0.0106 0.0060 'International Tables Vol C Tables 4.2.6.8 and 6.1.1.4'
Ni Ni 0.3393 1.1124 'International Tables Vol C Tables 4.2.6.8 and 6.1.1.4'
Y Y -2.7962 3.5667 'International Tables Vol C Tables 4.2.6.8 and 6.1.1.4'

loop_
_geom_angle_atom_site_label_1
_geom_angle_atom_site_label_2
_geom_angle_atom_site_label_3
_geom_angle
_geom_angle_site_symmetry_1
_geom_angle_site_symmetry_3
O1 Ni1 N1 100.0(16) . .
O1 Ni1 N3 100.5(16) . .
N1 Ni1 N3 93.4(17) . .
O1 Ni1 N5 101.9(17) . .
N1 Ni1 N5 154.9(18) . .
N3 Ni1 N5 94.7(17) . .
O1 Ni1 N7 178.4(15) . .
N1 Ni1 N7 79.1(16) . .
N3 Ni1 N7 80.9(16) . .
N5 Ni1 N7 78.7(16) . .
N10 Ni2 O20 97.6(16) . .
N10 Ni2 N12 93.2(17) . .
O20 Ni2 N12 101.7(17) . .
N10 Ni2 N8 98.3(17) . .
O20 Ni2 N8 101.0(17) . .
N12 Ni2 N8 152.8(18) . .
N10 Ni2 N14 80.8(16) . .
O20 Ni2 N14 177.6(16) . .
N12 Ni2 N14 80.2(17) . .
N8 Ni2 N14 77.5(17) . .
O3 Y1 O9 158.8(12) . .
O3 Y1 OW9 98.6(14) . .
O9 Y1 OW9 85.8(14) . .
O3 Y1 OW8 89.5(13) . .
O9 Y1 OW8 95.0(12) . .
OW9 Y1 OW8 155.5(12) . .
O3 Y1 O6 75.8(13) . .
O9 Y1 O6 125.3(12) . .
OW9 Y1 O6 77.6(13) . .
OW8 Y1 O6 82.1(13) . .
O3 Y1 O14 78.1(13) . .
O9 Y1 O14 83.0(12) . .
OW9 Y1 O14 76.1(12) . .
OW8 Y1 O14 128.3(12) . .
O6 Y1 O14 139.3(13) . .
O3 Y1 O13 83.2(13) . .
O9 Y1 O13 78.0(12) . .
OW9 Y1 O13 128.5(12) . .
OW8 Y1 O13 75.2(11) . .
O6 Y1 O13 149.1(12) . .
O14 Y1 O13 53.7(11) . .
O3 Y1 O5 127.3(12) . .
O9 Y1 O5 73.7(11) . .
OW9 Y1 O5 82.3(12) . .
OW8 Y1 O5 74.5(11) . .
O6 Y1 O5 52.7(12) . .
O14 Y1 O5 149.3(12) . .
O13 Y1 O5 136.1(12) . .
O15 Y2 O16 105.7(13) 2_656 .
O15 Y2 O18 154.7(13) 2_656 .
O16 Y2 O18 77.2(13) . .
O15 Y2 O8 102.3(14) 2_656 1_556
O16 Y2 O8 151.1(14) . 1_556
O18 Y2 O8 80.6(14) . 1_556
O15 Y2 OW10 77.2(14) 2_656 .
O16 Y2 OW10 68.0(15) . .
O18 Y2 OW10 125.5(14) . .
O8 Y2 OW10 112.4(15) 1_556 .
O15 Y2 O17 151.0(13) 2_656 .
O16 Y2 O17 79.6(13) . .
O18 Y2 O17 54.1(12) . .
O8 Y2 O17 72.5(14) 1_556 .
OW10 Y2 O17 78.7(14) . .
O15 Y2 O11 81.6(12) 2_656 2_656
O16 Y2 O11 121.0(14) . 2_656
O18 Y2 O11 75.8(12) . 2_656
O8 Y2 O11 69.9(13) 1_556 2_656
OW10 Y2 O11 158.6(14) . 2_656
O17 Y2 O11 120.8(12) . 2_656
O15 Y2 O12 74.9(13) 2_656 2_656
O16 Y2 O12 72.6(13) . 2_656
O18 Y2 O12 82.4(12) . 2_656
O8 Y2 O12 122.4(13) 1_556 2_656
OW10 Y2 O12 122.2(14) . 2_656
O17 Y2 O12 132.6(12) . 2_656
O11 Y2 O12 52.6(12) 2_656 2_656
O15 Y2 O7 79.7(14) 2_656 1_556
O16 Y2 O7 127.6(15) . 1_556
O18 Y2 O7 119.1(13) . 1_556
O8 Y2 O7 51.4(14) 1_556 1_556
OW10 Y2 O7 62.6(15) . 1_556
O17 Y2 O7 75.0(14) . 1_556
O11 Y2 O7 111.4(14) 2_656 1_556
O12 Y2 O7 151.6(14) 2_656 1_556
C6 C1 C2 121(5) . .
C6 C1 N1 109(5) . .
C2 C1 N1 130(5) . .
C3 C2 C1 117(6) . .
C3 C2 H2 121.4 . .
C1 C2 H2 121.4 . .
C2 C3 C4 121(6) . .
C2 C3 H3 119.5 . .
C4 C3 H3 119.5 . .
C5 C4 C3 123(6) . .
C5 C4 H4 118.6 . .
C3 C4 H4 118.6 . .
C4 C5 C6 116(6) . .
C4 C5 H5 122.2 . .
C6 C5 H5 122.2 . .
N2 C6 C1 105(4) . .
N2 C6 C5 132(5) . .
C1 C6 C5 123(5) . .
N1 C7 N2 113(5) . .
N1 C7 C8 121(5) . .
N2 C7 C8 126(5) . .
N7 C8 C7 109(4) . .
N7 C8 H8A 109.9 . .
C7 C8 H8A 109.9 . .
N7 C8 H8B 111.0 . .
C7 C8 H8B 109.9 . .
H8A C8 H8B 108.3 . .
C10 C9 N3 131(5) . .
C10 C9 C14 121(5) . .
N3 C9 C14 108(5) . .
C9 C10 C11 117(6) . .
C9 C10 H10 121.4 . .
C11 C10 H10 121.4 . .
C10 C11 C12 121(6) . .
C10 C11 H11 119.4 . .
C12 C11 H11 119.4 . .
C13 C12 C11 123(6) . .
C13 C12 H12 118.6 . .
C11 C12 H12 118.6 . .
C12 C13 C14 116(6) . .
C12 C13 H13 122.1 . .
C14 C13 H13 122.1 . .
N4 C14 C13 133(6) . .
N4 C14 C9 105(5) . .
C13 C14 C9 123(6) . .
N3 C15 N4 111(5) . .
N3 C15 C16 124(5) . .
N4 C15 C16 124(5) . .
C15 C16 N7 112(4) . .
C15 C16 H16A 109.3 . .
N7 C16 H16A 109.3 . .
C15 C16 H16B 109.3 . .
N7 C16 H16B 109.3 . .
H16A C16 H16B 108.0 . .
C22 C17 C18 121(5) . .
C22 C17 N5 109(5) . .
C18 C17 N5 130(5) . .
C19 C18 C17 116(6) . .
C19 C18 H18 121.8 . .
C17 C18 H18 121.8 . .
C18 C19 C20 122(6) . .
C18 C19 H19 119.1 . .
C20 C19 H19 119.1 . .
C21 C20 C19 122(6) . .
C21 C20 H20 118.0 . .
C19 C20 H20 119.1 . .
C20 C21 C22 116(6) . .
C20 C21 H21 123.0 . .
C22 C21 H21 121.9 . .
N6 C22 C21 132(5) . .
N6 C22 C17 105(5) . .
C21 C22 C17 123(6) . .
N5 C23 N6 112(5) . .
N5 C23 C24 121(5) . .
N6 C23 C24 127(5) . .
C23 C24 N7 109(4) . .
C23 C24 H24A 109.8 . .
N7 C24 H24A 109.8 . .
C23 C24 H24B 111.0 . .
N7 C24 H24B 109.8 . .
H24A C24 H24B 108.3 . .
O2 C25 O1 121(5) . .
O2 C25 C26 120(5) . .
O1 C25 C26 118(5) . .
C27 C26 C31 119(5) . .
C27 C26 C25 122(5) . .
C31 C26 C25 118(5) . .
C26 C27 C28 121(5) . .
C26 C27 H27 119.6 . .
C28 C27 H27 119.6 . .
C29 C28 C27 119(5) . .
C29 C28 C32 121(5) . .
C27 C28 C32 121(5) . .
C30 C29 C28 121(5) . .
C30 C29 H29 119.6 . .
C28 C29 H29 119.6 . .
C29 C30 C31 120(6) . .
C29 C30 H30 121.0 . .
C31 C30 H30 119.9 . .
C26 C31 C30 120(5) . .
C26 C31 H31 120.0 . .
C30 C31 H31 120.0 . .
O4 C32 O3 123(5) . .
O4 C32 C28 119(5) . .
O3 C32 C28 118(5) . .
O5 C33 O6 121(5) . .
O5 C33 C34 121(5) . .
O6 C33 C34 119(5) . .
C39 C34 C35 120(5) . .
C39 C34 C33 120(5) . .
C35 C34 C33 120(5) . .
C34 C35 C36 119(5) . .
C34 C35 H35 120.5 . .
C36 C35 H35 120.5 . .
C37 C36 C35 120(6) . .
C37 C36 H36 120.0 . .
C35 C36 H36 120.0 . .
C38 C37 C36 121(5) . .
C38 C37 H37 118.0 . .
C36 C37 H37 119.3 . .
C37 C38 C39 118(5) . .
C37 C38 C40 122(5) . .
C39 C38 C40 119(5) . .
C34 C39 C38 121(5) . .
C34 C39 H39 119.3 . .
C38 C39 H39 118.0 . .
O8 C40 O7 119(6) . .
O8 C40 C38 121(5) . .
O7 C40 C38 120(6) . .
O8 C40 Y2 57(3) . 1_554
O7 C40 Y2 63(3) . 1_554
C38 C40 Y2 169(4) . 1_554
O10 C41 O9 123(5) . .
O10 C41 C42 120(5) . .
O9 C41 C42 117(5) . .
C43 C42 C47 120(5) . .
C43 C42 C41 119(5) . .
C47 C42 C41 121(5) . .
C42 C43 C44 120(6) . .
C42 C43 H43 119.8 . .
C44 C43 H43 119.8 . .
C45 C44 C43 120(6) . .
C45 C44 H44 120.1 . .
C43 C44 H44 120.1 . .
C46 C45 C44 120(5) . .
C46 C45 H45 120.0 . .
C44 C45 H45 120.0 . .
C45 C46 C47 120(5) . .
C45 C46 C48 120(5) . .
C47 C46 C48 120(5) . .
C42 C47 C46 120(5) . .
C42 C47 H47 120.0 . .
C46 C47 H47 120.0 . .
O11 C48 O12 120(5) . .
O11 C48 C46 121(5) . .
O12 C48 C46 119(5) . .
O11 C48 Y2 60(3) . 2_656
O12 C48 Y2 60(3) . 2_656
C46 C48 Y2 167(4) . 2_656
O13 C49 O14 120(4) . .
O13 C49 C50 120(5) . .
O14 C49 C50 120(4) . .
C51 C50 C55 120(5) . .
C51 C50 C49 120(5) . .
C55 C50 C49 120(4) . .
C52 C51 C50 121(5) . .
C52 C51 H51 119.5 . .
C50 C51 H51 118.0 . .
C53 C52 C51 119(5) . .
C53 C52 C56 120(5) . .
C51 C52 C56 121(5) . .
C54 C53 C52 121(5) . .
C54 C53 H53 119.6 . .
C52 C53 H53 119.6 . .
C53 C54 C55 120(6) . .
C53 C54 H54 119.9 . .
C55 C54 H54 119.9 . .
C50 C55 C54 119(5) . .
C50 C55 H55 120.4 . .
C54 C55 H55 120.4 . .
O15 C56 O16 124(5) . .
O15 C56 C52 119(5) . .
O16 C56 C52 118(5) . .
O17 C57 O18 121(5) . .
O17 C57 C58 121(5) . .
O18 C57 C58 118(5) . .
C59 C58 C63 120(5) . .
C59 C58 C57 119(5) . .
C63 C58 C57 121(5) . .
C60 C59 C58 120(5) . .
C60 C59 H59 119.8 . .
C58 C59 H59 119.8 . .
C59 C60 C61 120(6) . .
C59 C60 H60 120.1 . .
C61 C60 H60 120.1 . .
C60 C61 C62 121(5) . .
C60 C61 H61 119.6 . .
C62 C61 H61 119.6 . .
C61 C62 C63 119(5) . .
C61 C62 C64 120(5) . .
C63 C62 C64 121(5) . .
C58 C63 C62 121(5) . .
C58 C63 H63 119.6 . .
C62 C63 H63 119.6 . .
O19 C64 O20 122(5) . .
O19 C64 C62 121(5) . .
O20 C64 C62 116(5) . .
C70 C65 N8 110(5) . .
C70 C65 C66 121(5) . .
N8 C65 C66 130(5) . .
C67 C66 C65 117(6) . .
C67 C66 H66 121.5 . .
C65 C66 H66 121.5 . .
C68 C67 C66 121(7) . .
C68 C67 H67 119.4 . .
C66 C67 H67 119.4 . .
C69 C68 C67 122(6) . .
C69 C68 H68 118.8 . .
C67 C68 H68 118.8 . .
C68 C69 C70 116(7) . .
C68 C69 H69 121.8 . .
C70 C69 H69 121.8 . .
C69 C70 C65 122(6) . .
C69 C70 N9 133(6) . .
C65 C70 N9 105(5) . .
N8 C71 N9 113(5) . .
N8 C71 C72 122(5) . .
N9 C71 C72 125(5) . .
C71 C72 N14 107(4) . .
C71 C72 H72A 110.3 . .
N14 C72 H72A 109.0 . .
C71 C72 H72B 110.3 . .
N14 C72 H72B 110.3 . .
H72A C72 H72B 108.6 . .
C74 C73 N10 130(5) . .
C74 C73 C78 122(5) . .
N10 C73 C78 108(4) . .
C75 C74 C73 118(5) . .
C75 C74 H74 121.1 . .
C73 C74 H74 121.1 . .
C74 C75 C76 121(6) . .
C74 C75 H75 119.3 . .
C76 C75 H75 118.0 . .
C77 C76 C75 121(6) . .
C77 C76 H76 119.3 . .
C75 C76 H76 119.3 . .
C76 C77 C78 117(5) . .
C76 C77 H77 121.5 . .
C78 C77 H77 121.5 . .
N11 C78 C77 133(5) . .
N11 C78 C73 106(5) . .
C77 C78 C73 121(5) . .
N10 C79 N11 113(5) . .
N10 C79 C80 121(5) . .
N11 C79 C80 126(5) . .
N14 C80 C79 111(4) . .
N14 C80 H80A 109.5 . .
C79 C80 H80A 109.5 . .
N14 C80 H80B 109.5 . .
C79 C80 H80B 109.5 . .
H80A C80 H80B 108.1 . .
C82 C81 N12 131(5) . .
C82 C81 C86 121(5) . .
N12 C81 C86 108(5) . .
C81 C82 C83 117(6) . .
C81 C82 H82 121.4 . .
C83 C82 H82 121.4 . .
C82 C83 C84 121(6) . .
C82 C83 H83 119.6 . .
C84 C83 H83 119.6 . .
C85 C84 C83 123(6) . .
C85 C84 H84 118.7 . .
C83 C84 H84 118.7 . .
C84 C85 C86 116(6) . .
C84 C85 H85 121.9 . .
C86 C85 H85 121.9 . .
N13 C86 C85 131(6) . .
N13 C86 C81 106(5) . .
C85 C86 C81 123(6) . .
N12 C87 N13 113(5) . .
N12 C87 C88 124(5) . .
N13 C87 C88 123(5) . .
N14 C88 C87 110(4) . .
N14 C88 H88A 109.7 . .
C87 C88 H88A 109.7 . .
N14 C88 H88B 109.7 . .
C87 C88 H88B 109.7 . .
H88A C88 H88B 108.2 . .
C7 N1 C1 105(5) . .
C7 N1 Ni1 116(4) . .
C1 N1 Ni1 138(4) . .
C7 N2 C6 107(4) . .
C7 N2 H2A 126.3 . .
C6 N2 H2A 126.3 . .
C15 N3 C9 107(4) . .
C15 N3 Ni1 116(3) . .
C9 N3 Ni1 138(4) . .
C15 N4 C14 109(5) . .
C15 N4 H4A 125.6 . .
C14 N4 H4A 125.6 . .
C23 N5 C17 106(4) . .
C23 N5 Ni1 117(4) . .
C17 N5 Ni1 137(4) . .
C23 N6 C22 108(4) . .
C23 N6 H6 126.0 . .
C22 N6 H6 126.0 . .
C8 N7 C24 115(4) . .
C8 N7 C16 111(4) . .
C24 N7 C16 112(4) . .
C8 N7 Ni1 104(3) . .
C24 N7 Ni1 107(3) . .
C16 N7 Ni1 107(3) . .
C71 N8 C65 105(5) . .
C71 N8 Ni2 114(4) . .
C65 N8 Ni2 141(4) . .
C71 N9 C70 107(5) . .
C71 N9 H9 126.3 . .
C70 N9 H9 126.3 . .
C79 N10 C73 106(4) . .
C79 N10 Ni2 116(3) . .
C73 N10 Ni2 137(3) . .
C79 N11 C78 107(4) . .
C79 N11 H11A 126.5 . .
C78 N11 H11A 126.5 . .
C87 N12 C81 106(4) . .
C87 N12 Ni2 116(4) . .
C81 N12 Ni2 139(4) . .
C87 N13 C86 107(5) . .
C87 N13 H13A 126.5 . .
C86 N13 H13A 126.5 . .
C88 N14 C72 113(4) . .
C88 N14 C80 113(4) . .
C72 N14 C80 110(4) . .
C88 N14 Ni2 109(3) . .
C72 N14 Ni2 105(3) . .
C80 N14 Ni2 106(3) . .
C25 O1 Ni1 100(3) . .
C32 O3 Y1 152(4) . .
C33 O5 Y1 90(3) . .
C33 O6 Y1 97(3) . .
C40 O7 Y2 91(4) . 1_554
C40 O8 Y2 97(3) . 1_554
C41 O9 Y1 135(3) . .
C48 O11 Y2 94(3) . 2_656
C48 O12 Y2 93(3) . 2_656
C49 O13 Y1 93(3) . .
C49 O14 Y1 93(3) . .
C56 O15 Y2 162(4) . 2_656
C56 O16 Y2 137(4) . .
C57 O17 Y2 91(3) . .
C57 O18 Y2 93(3) . .
C64 O20 Ni2 99(3) . .
H2C OW2 H2B 108.0 . .
H3A OW3 H3B 107.9 . .
H4C OW4 H4B 105.3 . .
Y1 OW8 H8C 114.7 . .
Y1 OW8 H8D 125.3 . .
H8C OW8 H8D 106.6 . .
Y1 OW9 H9A 127.2 . .
Y1 OW9 H9B 119.5 . .
H9A OW9 H9B 113.3 . .
Y2 OW10 H10A 127.9 . .
Y2 OW10 H10B 118.3 . .
H10A OW10 H10B 111.9 . .

loop_
_geom_bond_atom_site_label_1
_geom_bond_atom_site_label_2
_geom_bond_distance
_geom_bond_site_symmetry_2
Ni1 O1 2.00(4) .
Ni1 N1 2.01(4) .
Ni1 N3 2.02(4) .
Ni1 N5 2.02(4) .
Ni1 N7 2.27(4) .
Ni2 N10 2.00(4) .
Ni2 O20 2.01(4) .
Ni2 N12 2.03(4) .
Ni2 N8 2.05(4) .
Ni2 N14 2.25(4) .
Y1 O3 2.23(4) .
Y1 O9 2.26(3) .
Y1 OW9 2.32(4) .
Y1 OW8 2.34(3) .
Y1 O6 2.38(3) .
Y1 O14 2.43(3) .
Y1 O13 2.43(3) .
Y1 O5 2.54(3) .
Y2 O15 2.25(3) 2_656
Y2 O16 2.35(4) .
Y2 O18 2.39(3) .
Y2 O8 2.42(4) 1_556
Y2 OW10 2.44(5) .
Y2 O17 2.45(3) .
Y2 O11 2.47(3) 2_656
Y2 O12 2.47(4) 2_656
Y2 O7 2.56(4) 1_556
C1 C6 1.39(7) .
C1 C2 1.39(7) .
C1 N1 1.39(6) .
C2 C3 1.38(8) .
C2 H2 0.9300 .
C3 C4 1.39(9) .
C3 H3 0.9300 .
C4 C5 1.37(8) .
C4 H4 0.9300 .
C5 C6 1.39(7) .
C5 H5 0.9300 .
C6 N2 1.38(6) .
C7 N1 1.31(6) .
C7 N2 1.33(6) .
C7 C8 1.48(7) .
C8 N7 1.48(6) .
C8 H8A 0.9700 .
C8 H8B 0.9700 .
C9 C10 1.37(7) .
C9 N3 1.39(6) .
C9 C14 1.40(7) .
C10 C11 1.39(8) .
C10 H10 0.9300 .
C11 C12 1.39(9) .
C11 H11 0.9300 .
C12 C13 1.37(9) .
C12 H12 0.9300 .
C13 C14 1.38(8) .
C13 H13 0.9300 .
C14 N4 1.38(7) .
C15 N3 1.31(6) .
C15 N4 1.34(6) .
C15 C16 1.48(7) .
C16 N7 1.50(6) .
C16 H16A 0.9700 .
C16 H16B 0.9700 .
C17 C22 1.39(7) .
C17 C18 1.40(8) .
C17 N5 1.40(7) .
C18 C19 1.39(8) .
C18 H18 0.9300 .
C19 C20 1.39(8) .
C19 H19 0.9300 .
C20 C21 1.38(8) .
C20 H20 0.9300 .
C21 C22 1.38(7) .
C21 H21 0.9300 .
C22 N6 1.38(7) .
C23 N5 1.32(6) .
C23 N6 1.35(6) .
C23 C24 1.48(7) .
C24 N7 1.49(6) .
C24 H24A 0.9700 .
C24 H24B 0.9700 .
C25 O2 1.26(6) .
C25 O1 1.26(6) .
C25 C26 1.50(7) .
C26 C27 1.38(7) .
C26 C31 1.39(7) .
C27 C28 1.39(7) .
C27 H27 0.9300 .
C28 C29 1.39(7) .
C28 C32 1.50(7) .
C29 C30 1.36(7) .
C29 H29 0.9300 .
C30 C31 1.39(7) .
C30 H30 0.9300 .
C31 H31 0.9300 .
C32 O4 1.24(7) .
C32 O3 1.27(6) .
C33 O5 1.25(6) .
C33 O6 1.27(6) .
C33 C34 1.50(7) .
C34 C39 1.38(7) .
C34 C35 1.39(7) .
C35 C36 1.39(8) .
C35 H35 0.9300 .
C36 C37 1.38(8) .
C36 H36 0.9300 .
C37 C38 1.37(8) .
C37 H37 0.9300 .
C38 C39 1.39(7) .
C38 C40 1.50(8) .
C39 H39 0.9300 .
C40 O8 1.25(7) .
C40 O7 1.26(6) .
C40 Y2 2.86(6) 1_554
C41 O10 1.24(6) .
C41 O9 1.29(6) .
C41 C42 1.50(7) .
C42 C43 1.37(8) .
C42 C47 1.38(7) .
C43 C44 1.39(8) .
C43 H43 0.9300 .
C44 C45 1.38(9) .
C44 H44 0.9300 .
C45 C46 1.38(8) .
C45 H45 0.9300 .
C46 C47 1.39(7) .
C46 C48 1.50(7) .
C47 H47 0.9300 .
C48 O11 1.26(6) .
C48 O12 1.27(6) .
C48 Y2 2.84(5) 2_656
C49 O13 1.26(6) .
C49 O14 1.27(6) .
C49 C50 1.50(7) .
C50 C51 1.38(6) .
C50 C55 1.38(7) .
C51 C52 1.38(6) .
C51 H51 0.9300 .
C52 C53 1.38(7) .
C52 C56 1.50(7) .
C53 C54 1.38(8) .
C53 H53 0.9300 .
C54 C55 1.39(8) .
C54 H54 0.9300 .
C55 H55 0.9300 .
C56 O15 1.24(6) .
C56 O16 1.25(6) .
C57 O17 1.26(6) .
C57 O18 1.27(6) .
C57 C58 1.50(7) .
C58 C59 1.38(8) .
C58 C63 1.38(7) .
C59 C60 1.38(7) .
C59 H59 0.9300 .
C60 C61 1.38(7) .
C60 H60 0.9300 .
C61 C62 1.39(8) .
C61 H61 0.9300 .
C62 C63 1.39(7) .
C62 C64 1.50(7) .
C63 H63 0.9300 .
C64 O19 1.25(6) .
C64 O20 1.28(6) .
C65 C70 1.39(8) .
C65 N8 1.40(6) .
C65 C66 1.39(8) .
C66 C67 1.39(8) .
C66 H66 0.9300 .
C67 C68 1.39(10) .
C67 H67 0.9300 .
C68 C69 1.37(10) .
C68 H68 0.9300 .
C69 C70 1.39(8) .
C69 H69 0.9300 .
C70 N9 1.39(7) .
C71 N8 1.32(7) .
C71 N9 1.34(7) .
C71 C72 1.49(7) .
C72 N14 1.49(6) .
C72 H72A 0.9700 .
C72 H72B 0.9700 .
C73 C74 1.38(7) .
C73 N10 1.39(6) .
C73 C78 1.40(7) .
C74 C75 1.37(8) .
C74 H74 0.9300 .
C75 C76 1.41(8) .
C75 H75 0.9300 .
C76 C77 1.39(8) .
C76 H76 0.9300 .
C77 C78 1.39(7) .
C77 H77 0.9300 .
C78 N11 1.39(7) .
C79 N10 1.31(6) .
C79 N11 1.35(6) .
C79 C80 1.50(7) .
C80 N14 1.49(6) .
C80 H80A 0.9700 .
C80 H80B 0.9700 .
C81 C82 1.38(7) .
C81 N12 1.40(6) .
C81 C86 1.40(7) .
C82 C83 1.39(8) .
C82 H82 0.9300 .
C83 C84 1.41(9) .
C83 H83 0.9300 .
C84 C85 1.36(9) .
C84 H84 0.9300 .
C85 C86 1.39(8) .
C85 H85 0.9300 .
C86 N13 1.38(7) .
C87 N12 1.30(6) .
C87 N13 1.35(6) .
C87 C88 1.50(7) .
C88 N14 1.48(6) .
C88 H88A 0.9700 .
C88 H88B 0.9700 .
N2 H2A 0.8600 .
N4 H4A 0.8600 .
N6 H6 0.8600 .
N9 H9 0.8600 .
N11 H11A 0.8600 .
N13 H13A 0.8600 .
O7 Y2 2.56(4) 1_554
O8 Y2 2.42(4) 1_554
O11 Y2 2.47(3) 2_656
O12 Y2 2.47(4) 2_656
O15 Y2 2.25(3) 2_656
OW2 H2C 0.8676 .
OW2 H2B 0.9026 .
OW3 H3A 0.9063 .
OW3 H3B 0.8975 .
OW4 H4C 0.8612 .
OW4 H4B 0.8820 .
OW5 H5B 0.8670 .
OW8 H8C 0.8597 .
OW8 H8D 0.7310 .
OW9 H9A 0.9494 .
OW9 H9B 0.7899 .
OW10 H10A 0.9610 .
OW10 H10B 0.9066 .

loop_
_geom_hbond_atom_site_label_D
_geom_hbond_atom_site_label_H
_geom_hbond_atom_site_label_A
_geom_hbond_distance_DH
_geom_hbond_distance_HA
_geom_hbond_distance_DA
_geom_hbond_angle_DHA
_geom_hbond_site_symmetry_A
N2 H2A O18 0.86 2.00 2.79(6) 151.9 2_646
N4 H4A O7 0.86 2.08 2.89(6) 156.0 1_546
N6 H6 O2 0.86 2.16 2.76(6) 127.0 2_646
N9 H9 OW5 0.86 2.02 2.86(8) 166.3 2_646
N11 H11A O9 0.86 2.17 2.97(5) 153.5 1_546
N11 H11A O5 0.86 2.49 3.10(5) 127.8 1_546
N13 H13A OW6 0.86 1.99 2.84(7) 169.7 2_646
OW2 H2C O4 0.87 2.14 2.86(6) 140.0 2_655
OW2 H2B OW1 0.90 2.00 2.89(7) 170.3 2_655
OW3 H3A O11 0.91 1.95 2.85(6) 177.0 .
OW3 H3B OW4 0.90 2.23 2.98(8) 140.5 2_655
OW4 H4C O6 0.86 1.96 2.81(7) 169.9 .
OW4 H4B OW6 0.88 2.05 2.67(8) 127.1 .
OW5 H5B OW1 0.87 2.22 2.81(8) 125.5 .
OW8 H8C O10 0.86 1.85 2.69(5) 168.0 2_755
OW8 H8D O5 0.73 2.20 2.91(5) 161.6 2_755
OW9 H9A OW2 0.95 1.80 2.73(6) 164.5 .
OW9 H9B OW3 0.79 1.90 2.68(6) 169.9 .
OW10 H10A O12 0.96 1.74 2.67(6) 162.6 .
OW10 H10B OW7 0.91 2.06 2.93(11) 161.0 .

loop_
_geom_torsion_atom_site_label_1
_geom_torsion_atom_site_label_2
_geom_torsion_atom_site_label_3
_geom_torsion_atom_site_label_4
_geom_torsion
_geom_torsion_site_symmetry_1
_geom_torsion_site_symmetry_4
C6 C1 C2 C3 0(9) . .
N1 C1 C2 C3 178(6) . .
C1 C2 C3 C4 -1(10) . .
C2 C3 C4 C5 1(11) . .
C3 C4 C5 C6 0(9) . .
C2 C1 C6 N2 179(5) . .
N1 C1 C6 N2 1(6) . .
C2 C1 C6 C5 2(8) . .
N1 C1 C6 C5 -177(5) . .
C4 C5 C6 N2 -179(6) . .
C4 C5 C6 C1 -2(8) . .
N1 C7 C8 N7 -32(7) . .
N2 C7 C8 N7 148(5) . .
N3 C9 C10 C11 179(5) . .
C14 C9 C10 C11 0(8) . .
C9 C10 C11 C12 0(9) . .
C10 C11 C12 C13 -1(10) . .
C11 C12 C13 C14 1(10) . .
C12 C13 C14 N4 180(6) . .
C12 C13 C14 C9 -1(9) . .
C10 C9 C14 N4 180(5) . .
N3 C9 C14 N4 1(6) . .
C10 C9 C14 C13 0(8) . .
N3 C9 C14 C13 -179(5) . .
N3 C15 C16 N7 -9(7) . .
N4 C15 C16 N7 176(4) . .
C22 C17 C18 C19 2(8) . .
N5 C17 C18 C19 -178(5) . .
C17 C18 C19 C20 0(9) . .
C18 C19 C20 C21 -2(9) . .
C19 C20 C21 C22 1(9) . .
C20 C21 C22 N6 178(5) . .
C20 C21 C22 C17 1(8) . .
C18 C17 C22 N6 180(5) . .
N5 C17 C22 N6 0(6) . .
C18 C17 C22 C21 -2(8) . .
N5 C17 C22 C21 178(5) . .
N5 C23 C24 N7 25(7) . .
N6 C23 C24 N7 -156(5) . .
O2 C25 C26 C27 -10(8) . .
O1 C25 C26 C27 169(5) . .
O2 C25 C26 C31 174(5) . .
O1 C25 C26 C31 -8(8) . .
C31 C26 C27 C28 0(8) . .
C25 C26 C27 C28 -177(5) . .
C26 C27 C28 C29 -1(8) . .
C26 C27 C28 C32 177(5) . .
C27 C28 C29 C30 0(8) . .
C32 C28 C29 C30 -178(5) . .
C28 C29 C30 C31 2(9) . .
C27 C26 C31 C30 2(9) . .
C25 C26 C31 C30 179(5) . .
C29 C30 C31 C26 -3(9) . .
C29 C28 C32 O4 166(6) . .
C27 C28 C32 O4 -12(8) . .
C29 C28 C32 O3 -14(8) . .
C27 C28 C32 O3 168(5) . .
O5 C33 C34 C39 -162(5) . .
O6 C33 C34 C39 16(7) . .
O5 C33 C34 C35 17(8) . .
O6 C33 C34 C35 -165(5) . .
C39 C34 C35 C36 0(9) . .
C33 C34 C35 C36 -179(6) . .
C34 C35 C36 C37 1(11) . .
C35 C36 C37 C38 -2(12) . .
C36 C37 C38 C39 0(10) . .
C36 C37 C38 C40 -180(6) . .
C35 C34 C39 C38 -2(8) . .
C33 C34 C39 C38 178(5) . .
C37 C38 C39 C34 1(8) . .
C40 C38 C39 C34 -179(5) . .
C37 C38 C40 O8 174(6) . .
C39 C38 C40 O8 -6(8) . .
C37 C38 C40 O7 -7(9) . .
C39 C38 C40 O7 173(5) . .
C37 C38 C40 Y2 96.00 . 1_554
C39 C38 C40 Y2 -85.0 . 1_554
O10 C41 C42 C43 2(8) . .
O9 C41 C42 C43 -174(5) . .
O10 C41 C42 C47 -179(5) . .
O9 C41 C42 C47 5(7) . .
C47 C42 C43 C44 -2(11) . .
C41 C42 C43 C44 177(7) . .
C42 C43 C44 C45 1(13) . .
C43 C44 C45 C46 3(13) . .
C44 C45 C46 C47 -5(11) . .
C44 C45 C46 C48 174(7) . .
C43 C42 C47 C46 -1(8) . .
C41 C42 C47 C46 -179(5) . .
C45 C46 C47 C42 4(8) . .
C48 C46 C47 C42 -175(5) . .
C45 C46 C48 O11 -179(6) . .
C47 C46 C48 O11 0(8) . .
C45 C46 C48 O12 -3(8) . .
C47 C46 C48 O12 176(5) . .
C45 C46 C48 Y2 -89(17) . 2_656
C47 C46 C48 Y2 90(17) . 2_656
O13 C49 C50 C51 157(5) . .
O14 C49 C50 C51 -22(8) . .
O13 C49 C50 C55 -21(8) . .
O14 C49 C50 C55 160(5) . .
C55 C50 C51 C52 4(9) . .
C49 C50 C51 C52 -175(5) . .
C50 C51 C52 C53 -3(9) . .
C50 C51 C52 C56 173(5) . .
C51 C52 C53 C54 1(10) . .
C56 C52 C53 C54 -175(6) . .
C52 C53 C54 C55 1(12) . .
C51 C50 C55 C54 -2(10) . .
C49 C50 C55 C54 177(6) . .
C53 C54 C55 C50 -1(12) . .
C53 C52 C56 O15 -169(6) . .
C51 C52 C56 O15 16(8) . .
C53 C52 C56 O16 10(8) . .
C51 C52 C56 O16 -166(5) . .
O17 C57 C58 C59 26(7) . .
O18 C57 C58 C59 -154(5) . .
O17 C57 C58 C63 -156(5) . .
O18 C57 C58 C63 25(7) . .
C63 C58 C59 C60 -1(9) . .
C57 C58 C59 C60 178(5) . .
C58 C59 C60 C61 2(10) . .
C59 C60 C61 C62 -2(10) . .
C60 C61 C62 C63 0(9) . .
C60 C61 C62 C64 -179(5) . .
C59 C58 C63 C62 -1(8) . .
C57 C58 C63 C62 -179(4) . .
C61 C62 C63 C58 1(8) . .
C64 C62 C63 C58 -180(5) . .
C61 C62 C64 O19 178(5) . .
C63 C62 C64 O19 -2(8) . .
C61 C62 C64 O20 -3(8) . .
C63 C62 C64 O20 178(5) . .
C70 C65 C66 C67 -1(8) . .
N8 C65 C66 C67 179(5) . .
C65 C66 C67 C68 0(9) . .
C66 C67 C68 C69 1(11) . .
C67 C68 C69 C70 0(11) . .
C68 C69 C70 C65 -1(10) . .
C68 C69 C70 N9 -179(6) . .
N8 C65 C70 C69 -178(5) . .
C66 C65 C70 C69 2(9) . .
N8 C65 C70 N9 0(6) . .
C66 C65 C70 N9 -179(5) . .
N8 C71 C72 N14 -26(7) . .
N9 C71 C72 N14 154(5) . .
N10 C73 C74 C75 179(5) . .
C78 C73 C74 C75 0(8) . .
C73 C74 C75 C76 0(9) . .
C74 C75 C76 C77 -1(10) . .
C75 C76 C77 C78 0(9) . .
C76 C77 C78 N11 -179(6) . .
C76 C77 C78 C73 1(8) . .
C74 C73 C78 N11 179(5) . .
N10 C73 C78 N11 0(6) . .
C74 C73 C78 C77 -1(8) . .
N10 C73 C78 C77 -179(5) . .
N10 C79 C80 N14 -22(7) . .
N11 C79 C80 N14 159(5) . .
N12 C81 C82 C83 -177(5) . .
C86 C81 C82 C83 2(8) . .
C81 C82 C83 C84 -1(9) . .
C82 C83 C84 C85 0(10) . .
C83 C84 C85 C86 0(9) . .
C84 C85 C86 N13 177(6) . .
C84 C85 C86 C81 1(9) . .
C82 C81 C86 N13 -180(5) . .
N12 C81 C86 N13 0(6) . .
C82 C81 C86 C85 -2(8) . .
N12 C81 C86 C85 177(5) . .
N12 C87 C88 N14 12(7) . .
N13 C87 C88 N14 -169(5) . .
N2 C7 N1 C1 -2(6) . .
C8 C7 N1 C1 178(5) . .
N2 C7 N1 Ni1 -173(3) . .
C8 C7 N1 Ni1 7(6) . .
C6 C1 N1 C7 1(6) . .
C2 C1 N1 C7 -178(6) . .
C6 C1 N1 Ni1 168(4) . .
C2 C1 N1 Ni1 -10(9) . .
O1 Ni1 N1 C7 -167(4) . .
N3 Ni1 N1 C7 91(4) . .
N5 Ni1 N1 C7 -17(6) . .
N7 Ni1 N1 C7 11(4) . .
O1 Ni1 N1 C1 26(5) . .
N3 Ni1 N1 C1 -75(5) . .
N5 Ni1 N1 C1 176(4) . .
N7 Ni1 N1 C1 -155(5) . .
N1 C7 N2 C6 3(6) . .
C8 C7 N2 C6 -178(5) . .
C1 C6 N2 C7 -2(6) . .
C5 C6 N2 C7 176(6) . .
N4 C15 N3 C9 0(6) . .
C16 C15 N3 C9 -176(5) . .
N4 C15 N3 Ni1 -178(3) . .
C16 C15 N3 Ni1 6(6) . .
C10 C9 N3 C15 -180(6) . .
C14 C9 N3 C15 -1(6) . .
C10 C9 N3 Ni1 -2(9) . .
C14 C9 N3 Ni1 177(4) . .
O1 Ni1 N3 C15 -180(3) . .
N1 Ni1 N3 C15 -79(4) . .
N5 Ni1 N3 C15 77(4) . .
N7 Ni1 N3 C15 -1(3) . .
O1 Ni1 N3 C9 2(5) . .
N1 Ni1 N3 C9 103(5) . .
N5 Ni1 N3 C9 -101(5) . .
N7 Ni1 N3 C9 -179(5) . .
N3 C15 N4 C14 0(6) . .
C16 C15 N4 C14 176(5) . .
C13 C14 N4 C15 179(6) . .
C9 C14 N4 C15 0(6) . .
N6 C23 N5 C17 -1(6) . .
C24 C23 N5 C17 178(5) . .
N6 C23 N5 Ni1 175(3) . .
C24 C23 N5 Ni1 -6(7) . .
C22 C17 N5 C23 1(6) . .
C18 C17 N5 C23 -179(6) . .
C22 C17 N5 Ni1 -173(4) . .
C18 C17 N5 Ni1 7(9) . .
O1 Ni1 N5 C23 170(4) . .
N1 Ni1 N5 C23 20(6) . .
N3 Ni1 N5 C23 -88(4) . .
N7 Ni1 N5 C23 -9(4) . .
O1 Ni1 N5 C17 -16(5) . .
N1 Ni1 N5 C17 -166(5) . .
N3 Ni1 N5 C17 85(5) . .
N7 Ni1 N5 C17 165(5) . .
N5 C23 N6 C22 1(6) . .
C24 C23 N6 C22 -178(5) . .
C21 C22 N6 C23 -178(6) . .
C17 C22 N6 C23 0(6) . .
C7 C8 N7 C24 152(4) . .
C7 C8 N7 C16 -80(5) . .
C7 C8 N7 Ni1 35(5) . .
C23 C24 N7 C8 -142(5) . .
C23 C24 N7 C16 90(5) . .
C23 C24 N7 Ni1 -28(5) . .
C15 C16 N7 C8 120(5) . .
C15 C16 N7 C24 -111(5) . .
C15 C16 N7 Ni1 7(5) . .
O1 Ni1 N7 C8 29(57) . .
N1 Ni1 N7 C8 -26(3) . .
N3 Ni1 N7 C8 -121(3) . .
N5 Ni1 N7 C8 142(3) . .
O1 Ni1 N7 C24 -92(55) . .
N1 Ni1 N7 C24 -148(3) . .
N3 Ni1 N7 C24 117(3) . .
N5 Ni1 N7 C24 20(3) . .
O1 Ni1 N7 C16 147(54) . .
N1 Ni1 N7 C16 92(3) . .
N3 Ni1 N7 C16 -3(3) . .
N5 Ni1 N7 C16 -100(3) . .
N9 C71 N8 C65 0(6) . .
C72 C71 N8 C65 180(5) . .
N9 C71 N8 Ni2 178(3) . .
C72 C71 N8 Ni2 -3(7) . .
C70 C65 N8 C71 0(6) . .
C66 C65 N8 C71 179(6) . .
C70 C65 N8 Ni2 -177(4) . .
C66 C65 N8 Ni2 3(10) . .
N10 Ni2 N8 C71 98(4) . .
O20 Ni2 N8 C71 -162(4) . .
N12 Ni2 N8 C71 -16(6) . .
N14 Ni2 N8 C71 19(4) . .
N10 Ni2 N8 C65 -86(6) . .
O20 Ni2 N8 C65 14(6) . .
N12 Ni2 N8 C65 160(5) . .
N14 Ni2 N8 C65 -164(6) . .
N8 C71 N9 C70 0(7) . .
C72 C71 N9 C70 -180(5) . .
C69 C70 N9 C71 178(7) . .
C65 C70 N9 C71 0(6) . .
N11 C79 N10 C73 -1(6) . .
C80 C79 N10 C73 180(5) . .
N11 C79 N10 Ni2 -173(3) . .
C80 C79 N10 Ni2 8(6) . .
C74 C73 N10 C79 -178(5) . .
C78 C73 N10 C79 0(5) . .
C74 C73 N10 Ni2 -9(9) . .
C78 C73 N10 Ni2 170(4) . .
O20 Ni2 N10 C79 -173(4) . .
N12 Ni2 N10 C79 84(4) . .
N8 Ni2 N10 C79 -71(4) . .
N14 Ni2 N10 C79 5(4) . .
O20 Ni2 N10 C73 18(5) . .
N12 Ni2 N10 C73 -84(5) . .
N8 Ni2 N10 C73 120(5) . .
N14 Ni2 N10 C73 -164(5) . .
N10 C79 N11 C78 1(6) . .
C80 C79 N11 C78 -180(5) . .
C77 C78 N11 C79 179(6) . .
C73 C78 N11 C79 -1(5) . .
N13 C87 N12 C81 2(6) . .
C88 C87 N12 C81 -180(5) . .
N13 C87 N12 Ni2 179(3) . .
C88 C87 N12 Ni2 -2(7) . .
C82 C81 N12 C87 178(6) . .
C86 C81 N12 C87 -1(6) . .
C82 C81 N12 Ni2 1(9) . .
C86 C81 N12 Ni2 -178(4) . .
N10 Ni2 N12 C87 -86(4) . .
O20 Ni2 N12 C87 176(4) . .
N8 Ni2 N12 C87 30(6) . .
N14 Ni2 N12 C87 -6(4) . .
N10 Ni2 N12 C81 91(5) . .
O20 Ni2 N12 C81 -7(5) . .
N8 Ni2 N12 C81 -154(5) . .
N14 Ni2 N12 C81 171(5) . .
N12 C87 N13 C86 -2(6) . .
C88 C87 N13 C86 179(5) . .
C85 C86 N13 C87 -176(6) . .
C81 C86 N13 C87 1(6) . .
C87 C88 N14 C72 -131(5) . .
C87 C88 N14 C80 103(5) . .
C87 C88 N14 Ni2 -15(5) . .
C71 C72 N14 C88 156(4) . .
C71 C72 N14 C80 -77(5) . .
C71 C72 N14 Ni2 37(5) . .
C79 C80 N14 C88 -97(5) . .
C79 C80 N14 C72 136(5) . .
C79 C80 N14 Ni2 22(5) . .
N10 Ni2 N14 C88 106(3) . .
O20 Ni2 N14 C88 154(37) . .
N12 Ni2 N14 C88 11(3) . .
N8 Ni2 N14 C88 -153(4) . .
N10 Ni2 N14 C72 -132(3) . .
O20 Ni2 N14 C72 -85(38) . .
N12 Ni2 N14 C72 133(3) . .
N8 Ni2 N14 C72 -32(3) . .
N10 Ni2 N14 C80 -15(3) . .
O20 Ni2 N14 C80 33(39) . .
N12 Ni2 N14 C80 -110(3) . .
N8 Ni2 N14 C80 85(3) . .
O2 C25 O1 Ni1 5(6) . .
C26 C25 O1 Ni1 -174(4) . .
N1 Ni1 O1 C25 82(3) . .
N3 Ni1 O1 C25 177(3) . .
N5 Ni1 O1 C25 -86(3) . .
N7 Ni1 O1 C25 27(56) . .
O4 C32 O3 Y1 109(8) . .
C28 C32 O3 Y1 -71(9) . .
O9 Y1 O3 C32 10(10) . .
OW9 Y1 O3 C32 -90(8) . .
OW8 Y1 O3 C32 113(8) . .
O6 Y1 O3 C32 -165(8) . .
O14 Y1 O3 C32 -17(8) . .
O13 Y1 O3 C32 38(8) . .
O5 Y1 O3 C32 -177(7) . .
O6 C33 O5 Y1 0(5) . .
C34 C33 O5 Y1 178(4) . .
O3 Y1 O5 C33 15(4) . .
O9 Y1 O5 C33 -168(3) . .
OW9 Y1 O5 C33 -80(3) . .
OW8 Y1 O5 C33 92(3) . .
O6 Y1 O5 C33 0(3) . .
O14 Y1 O5 C33 -126(3) . .
O13 Y1 O5 C33 140(3) . .
O5 C33 O6 Y1 0(5) . .
C34 C33 O6 Y1 -178(4) . .
O3 Y1 O6 C33 -168(3) . .
O9 Y1 O6 C33 14(4) . .
OW9 Y1 O6 C33 90(3) . .
OW8 Y1 O6 C33 -76(3) . .
O14 Y1 O6 C33 141(3) . .
O13 Y1 O6 C33 -119(3) . .
O5 Y1 O6 C33 0(3) . .
O8 C40 O7 Y2 -13(5) . 1_554
C38 C40 O7 Y2 168(5) . 1_554
O7 C40 O8 Y2 13(6) . 1_554
C38 C40 O8 Y2 -167(4) . 1_554
O10 C41 O9 Y1 77(6) . .
C42 C41 O9 Y1 -107(5) . .
O3 Y1 O9 C41 51(6) . .
OW9 Y1 O9 C41 154(4) . .
OW8 Y1 O9 C41 -50(4) . .
O6 Y1 O9 C41 -134(4) . .
O14 Y1 O9 C41 78(4) . .
O13 Y1 O9 C41 23(4) . .
O5 Y1 O9 C41 -123(5) . .
O12 C48 O11 Y2 -10(5) . 2_656
C46 C48 O11 Y2 165(4) . 2_656
O11 C48 O12 Y2 10(5) . 2_656
C46 C48 O12 Y2 -165(4) . 2_656
O14 C49 O13 Y1 -2(5) . .
C50 C49 O13 Y1 179(4) . .
O3 Y1 O13 C49 -79(3) . .
O9 Y1 O13 C49 91(3) . .
OW9 Y1 O13 C49 17(4) . .
OW8 Y1 O13 C49 -170(3) . .
O6 Y1 O13 C49 -126(3) . .
O14 Y1 O13 C49 1(3) . .
O5 Y1 O13 C49 142(3) . .
O13 C49 O14 Y1 2(5) . .
C50 C49 O14 Y1 -179(4) . .
O3 Y1 O14 C49 89(3) . .
O9 Y1 O14 C49 -81(3) . .
OW9 Y1 O14 C49 -169(3) . .
OW8 Y1 O14 C49 9(4) . .
O6 Y1 O14 C49 140(3) . .
O13 Y1 O14 C49 -1(3) . .
O5 Y1 O14 C49 -122(3) . .
O16 C56 O15 Y2 64(13) . 2_656
C52 C56 O15 Y2 -117(10) . 2_656
O15 C56 O16 Y2 -42(9) . .
C52 C56 O16 Y2 139(4) . .
O15 Y2 O16 C56 22(6) 2_656 .
O18 Y2 O16 C56 176(6) . .
O8 Y2 O16 C56 -143(5) 1_556 .
OW10 Y2 O16 C56 -46(5) . .
O17 Y2 O16 C56 -128(6) . .
O11 Y2 O16 C56 112(5) 2_656 .
O12 Y2 O16 C56 91(6) 2_656 .
O7 Y2 O16 C56 -67(6) 1_556 .
O18 C57 O17 Y2 10(5) . .
C58 C57 O17 Y2 -169(4) . .
O15 Y2 O17 C57 169(3) 2_656 .
O16 Y2 O17 C57 -87(3) . .
O18 Y2 O17 C57 -6(3) . .
O8 Y2 O17 C57 85(3) 1_556 .
OW10 Y2 O17 C57 -157(3) . .
O11 Y2 O17 C57 33(3) 2_656 .
O12 Y2 O17 C57 -33(3) 2_656 .
O7 Y2 O17 C57 139(3) 1_556 .
O17 C57 O18 Y2 -11(5) . .
C58 C57 O18 Y2 169(4) . .
O15 Y2 O18 C57 -168(3) 2_656 .
O16 Y2 O18 C57 92(3) . .
O8 Y2 O18 C57 -69(3) 1_556 .
OW10 Y2 O18 C57 41(4) . .
O17 Y2 O18 C57 6(3) . .
O11 Y2 O18 C57 -141(3) 2_656 .
O12 Y2 O18 C57 166(3) 2_656 .
O7 Y2 O18 C57 -34(3) 1_556 .
O19 C64 O20 Ni2 -2(6) . .
C62 C64 O20 Ni2 178(4) . .
N10 Ni2 O20 C64 -179(3) . .
N12 Ni2 O20 C64 -84(3) . .
N8 Ni2 O20 C64 81(3) . .
N14 Ni2 O20 C64 133(37) . .
